data_7100574
loop_
_publ_author_name
'Richard Oakley'
'Leanne Beer'
'Jaclyn L. Brusso'
'Robert C. Haddon'
'Mikhail E. Itkis'
'Robert W. Reed'
J.F.Richardson
'Richard Secco'
'Xueyang Yu.'

_publ_section_title
;
The effect of selenium incorporation on the bandwidth
and conductivity of neutral radical conductors
;
_journal_name_full 'Chemical Communications'
_journal_paper_doi 10.1039/b511648a
_journal_year 2005
_chemical_formula_moiety 'C13 H10 N3 S2 Se2'
_chemical_formula_sum 'C13 H10 N3 S2 Se2'
_chemical_formula_weight 430.28
_chemical_name_common PhBPTSEt
_space_group_crystal_system trigonal
_space_group_IT_number 154
_space_group_name_Hall 'P 32 2"'
_space_group_name_H-M_alt 'P 32 2 1'
_cell_angle_alpha 90.00
_cell_angle_beta 90.00
_cell_angle_gamma 120.00
_cell_formula_units_Z 3
_cell_length_a 15.733(6)
_cell_length_b 15.733(6)
_cell_length_c 4.973(3)
_cell_measurement_temperature 298(2)
_cell_volume 1066.0(9)
_diffrn_ambient_temperature 298(2)
_exptl_crystal_density_diffrn 2.011
_cod_depositor_comments
;
 Updating space group information.

 Antanas Vaitkus,
 2018-06-11

The following automatic conversions were performed:
'_symmetry_cell_setting' value 'Trigonal' changed to 'trigonal' according
to '/home/saulius/struct/CIF-dictionaries/cif_core.dic' dictionary named
'cif_core.dic' version 2.4.1 from 2010-06-29.

Automatic conversion script
Id: cif_fix_enum 1527 2010-12-29 10:47:43Z saulius 
;
_cod_original_sg_symbol_Hall 'P 32 2'
_cod_database_code 7100574

loop_
_space_group_symop_id
_space_group_symop_operation_xyz
1 'x, y, z'
2 '-y, x-y, z+2/3'
3 '-x+y, -x, z+1/3'
4 'y, x, -z'
5 'x-y, -y, -z+1/3'
6 '-x, -x+y, -z+2/3'

loop_
_atom_site_label
_atom_site_type_symbol
_atom_site_fract_x
_atom_site_fract_y
_atom_site_fract_z
_atom_site_U_iso_or_equiv
_atom_site_adp_type
_atom_site_occupancy
_atom_site_symmetry_multiplicity
_atom_site_calc_flag
_atom_site_refinement_flags
_atom_site_disorder_assembly
_atom_site_disorder_group
Se1 Se 0.42328(7) 0.63565(7) 0.00717(17) 0.0473(3) Uani 1 1 d . . .
S2 S 0.32424(16) 0.49022(17) -0.1844(5) 0.0477(6) Uani 1 1 d . . .
C1 C 0.5131(6) 0.5813(6) -0.3405(19) 0.047(2) Uani 1 1 d . . .
C2 C 0.4210(6) 0.4907(7) -0.3576(17) 0.0393(18) Uani 1 1 d . A .
C3 C 0.4106(7) 0.4106(7) -0.5000 0.036(3) Uani 1 2 d S . .
C4 C 0.6689(12) 0.6937(11) -0.584(4) 0.056(6) Uani 0.50 1 d PD A -1
C5 C 0.7538(16) 0.7140(18) -0.409(5) 0.075(8) Uani 0.50 1 d PD A -1
C6 C 0.3150(7) 0.3150(7) -0.5000 0.040(3) Uani 1 2 d S . .
C7 C 0.2366(9) 0.3009(10) -0.649(3) 0.094(4) Uani 1 1 d U . .
C8 C 0.1530(10) 0.2138(11) -0.655(3) 0.122(7) Uani 1 1 d . . .
C9 C 0.1389(10) 0.1389(10) -0.5000 0.069(4) Uani 1 2 d S . .
N1 N 0.5302(5) 0.6547(5) -0.1910(18) 0.054(2) Uani 1 1 d . A .
N2 N 0.5831(11) 0.5951(11) -0.544(3) 0.035(4) Uani 0.50 1 d PDU A -1
H4A H 0.6497 0.7424 -0.5477 0.067 Uiso 0.50 1 calc PR A -1
H4B H 0.6893 0.7006 -0.7703 0.067 Uiso 0.50 1 calc PR A -1
H5A H 0.8092 0.7763 -0.4568 0.112 Uiso 0.50 1 calc PR A -1
H5B H 0.7702 0.6634 -0.4332 0.112 Uiso 0.50 1 calc PR A -1
H5C H 0.7369 0.7155 -0.2243 0.112 Uiso 0.50 1 calc PR A -1
H7 H 0.2410 0.3528 -0.7493 0.112 Uiso 1 1 calc R . .
H8 H 0.1031 0.2057 -0.7708 0.146 Uiso 1 1 calc R . .
H9 H 0.0772 0.0773 -0.5000 0.083 Uiso 1 2 d SR . .

loop_
_atom_site_aniso_label
_atom_site_aniso_U_11
_atom_site_aniso_U_22
_atom_site_aniso_U_33
_atom_site_aniso_U_23
_atom_site_aniso_U_13
_atom_site_aniso_U_12
Se1 0.0552(6) 0.0410(5) 0.0474(4) -0.0010(4) 0.0035(4) 0.0252(5)
S2 0.0399(12) 0.0400(12) 0.0625(14) 0.0003(10) 0.0114(10) 0.0194(10)
C3 0.029(4) 0.029(4) 0.046(7) 0.003(2) -0.003(2) 0.013(5)
C2 0.036(4) 0.038(4) 0.045(5) 0.004(4) 0.002(3) 0.019(4)
N1 0.040(5) 0.043(4) 0.064(5) -0.014(4) 0.007(4) 0.008(4)
C1 0.038(5) 0.038(5) 0.053(5) -0.003(4) 0.008(4) 0.009(4)
C6 0.028(4) 0.028(4) 0.064(8) -0.005(3) 0.005(3) 0.014(5)
C7 0.077(7) 0.081(7) 0.099(7) 0.032(6) -0.025(6) 0.022(6)
C8 0.060(8) 0.097(11) 0.160(15) 0.032(10) -0.063(9) 0.002(7)
C9 0.054(6) 0.054(6) 0.082(11) 0.006(4) -0.006(4) 0.015(7)
N2 0.038(7) 0.034(6) 0.022(9) 0.005(5) -0.007(6) 0.009(5)
C4 0.050(13) 0.040(11) 0.052(14) 0.006(9) 0.026(9) 0.003(9)
C5 0.063(15) 0.056(14) 0.10(2) -0.040(14) -0.009(14) 0.030(11)

loop_
_geom_bond_atom_site_label_1
_geom_bond_atom_site_label_2
_geom_bond_distance
_geom_bond_site_symmetry_2
_geom_bond_publ_flag
Se1 N1 1.840(8) . ?
Se1 S2 2.237(3) . ?
S2 C2 1.745(9) . ?
C3 C2 1.383(10) . ?
C3 C2 1.383(10) 4_554 ?
C3 C6 1.503(16) . ?
C2 C1 1.440(12) . ?
N1 C1 1.284(12) . ?
C1 N2 1.40(3) 4_554 ?
C1 N2 1.43(2) . ?
C6 C7 1.358(13) . ?
C6 C7 1.358(13) 4_554 ?
C7 C8 1.344(18) . ?
C7 H7 0.9300 . ?
C8 C9 1.330(16) . ?
C8 H8 0.9300 . ?
C9 C8 1.330(16) 4_554 ?
C9 H9 0.9704 . ?
N2 C1 1.40(3) 4_554 ?
N2 C4 1.475(9) . ?
C4 C5 1.488(10) . ?
C4 H4A 0.9700 . ?
C4 H4B 0.9700 . ?
C5 H5A 0.9600 . ?
C5 H5B 0.9600 . ?
C5 H5C 0.9600 . ?
